data_4344177
loop_
_publ_author_name
'Sivakumar, T.'
'Ramanujachary, K.V.'
'Ramesha, K.'
'Lofland, S.E.'
'Gopalakrishnan, J.'
'Subbanna, G.N.'

_publ_section_title
;
 2D - 3D transformation of layered perovskites through metathesis:
 synthesis of new quadruple perovskites A2 La Cu Ti3 O12 (A= Sr, Ca)
;
_journal_name_full 'Inorganic Chemistry'
_journal_page_first 1857
_journal_page_last 1864
_journal_volume 43
_journal_year 2004
_chemical_formula_sum 'Ca2 Cu La2 O12 Ti3'
_chemical_name_systematic 'Ca2 La2 Cu Ti3 O12'
_space_group_IT_number 123
_symmetry_space_group_name_Hall '-P 4 2'
_symmetry_space_group_name_H-M 'P 4/m m m'
_cell_angle_alpha 90
_cell_angle_beta 90
_cell_angle_gamma 90
_cell_formula_units_Z 1
_cell_length_a 3.8729
_cell_length_b 3.8729
_cell_length_c 15.689
_cell_volume 235.325
_citation_journal_id_ASTM INOCAJ
_cod_data_source_file Sivakumar_INOCAJ_2004_1275.cif
_cod_data_source_block Ca2Cu1La2O12Ti3
_cod_original_cell_volume 235.3249
_cod_original_formula_sum 'Ca2 Cu1 La2 O12 Ti3'
_cod_database_code 4344177

loop_
_symmetry_equiv_pos_as_xyz
x,y,z
-y,x,z
-x,-y,z
y,-x,z
x,-y,-z
y,x,-z
-x,y,-z
-y,-x,-z
-x,-y,-z
y,-x,-z
x,y,-z
-y,x,-z
-x,y,z
-y,-x,z
x,-y,z
y,x,z

loop_
_atom_site_label
_atom_site_type_symbol
_atom_site_fract_x
_atom_site_fract_y
_atom_site_fract_z
_atom_site_occupancy
_atom_site_U_iso_or_equiv
O3 O-2 0 0 0.13 1 0.0
O4 O-2 0 0.5 0 1 0.0
La1 La+3 0.5 0.5 0.1269 0.48 0.0
Ti2 Ti+4 0 0 0.255 1 0.0
Ti1 Ti+4 0 0 0.5 1 0.0
O1 O-2 0 0.5 0.5 1 0.0
La2 La+3 0.5 0.5 0.3718 0.52 0.0
Cu1 Cu+2 0 0 0 1 0.0
O5 O-2 0 0 0.381 1 0.0
Ca1 Ca+2 0.5 0.5 0.1269 0.52 0.0
Ca2 Ca+2 0.5 0.5 0.3718 0.48 0.0
O2 O-2 0 0.5 0.248 1 0.0
